data_1559862
loop_
_publ_author_name
'Ahmed, Jasimuddin'
'Datta, Paramita'
'Das, Arpan'
'Jomy, Stephy'
'Mandal, Swadhin K.'

_publ_section_title
;
 Switching between mono and doubly reduced odd alternant hydrocarbon:
 designing a redox catalyst.
;
_journal_issue 8
_journal_name_full 'Chemical science'
_journal_page_first 3039
_journal_page_last 3049
_journal_paper_doi 10.1039/d0sc05972b
_journal_volume 12
_journal_year 2020
_chemical_absolute_configuration ad
_chemical_formula_moiety 'C37 H53 K2 O14, 2(C7 H8)'
_chemical_formula_sum 'C51 H69 K2 O14'
_chemical_formula_weight 984.26
_space_group_crystal_system orthorhombic
_space_group_IT_number 19
_space_group_name_Hall 'P 2ac 2ab'
_space_group_name_H-M_alt 'P 21 21 21'
_atom_sites_solution_hydrogens geom
_atom_sites_solution_primary dual
_audit_creation_date 2020-03-18
_audit_creation_method
;
Olex2 1.2
(compiled 2018.05.29 svn.r3508 for OlexSys, GUI svn.r5506)
;
_audit_update_record
;
2020-03-18 deposited with the CCDC.	2020-12-23 downloaded from the CCDC.
;
_cell_angle_alpha 90
_cell_angle_beta 90
_cell_angle_gamma 90
_cell_formula_units_Z 4
_cell_length_a 14.23700(10)
_cell_length_b 18.7126(2)
_cell_length_c 19.1013(2)
_cell_measurement_reflns_used 22202
_cell_measurement_temperature 100.00(10)
_cell_measurement_theta_max 66.1460
_cell_measurement_theta_min 3.2850
_cell_volume 5088.80(8)
_computing_cell_refinement
;
CrysAlisPro, Agilent Technologies,
Version 1.171.37.34 (release 22-05-2014 CrysAlis171 .NET)
(compiled May 22 2014,16:03:01)
;
_computing_data_collection
;
CrysAlisPro, Agilent Technologies,
Version 1.171.37.34 (release 22-05-2014 CrysAlis171 .NET)
(compiled May 22 2014,16:03:01)
;
_computing_data_reduction
;
CrysAlisPro, Agilent Technologies,
Version 1.171.37.34 (release 22-05-2014 CrysAlis171 .NET)
(compiled May 22 2014,16:03:01)
;
_computing_molecular_graphics 'Olex2 (Dolomanov et al., 2009)'
_computing_publication_material 'Olex2 (Dolomanov et al., 2009)'
_computing_structure_refinement 'ShelXL (Sheldrick, 2015)'
_computing_structure_solution 'ShelXT (Sheldrick, 2015)'
_diffrn_ambient_environment N~2~
_diffrn_ambient_temperature 100.00(10)
_diffrn_detector 'CCD plate'
_diffrn_detector_area_resol_mean 7.9580
_diffrn_detector_type Eos
_diffrn_measured_fraction_theta_full 0.999
_diffrn_measured_fraction_theta_max 0.999
_diffrn_measurement_details
;
#__ type_ start__ end____ width___ exp.time_
  1 omega  -58.00   70.00   1.0000    1.5000
omega____ theta____ kappa____ phi______ frames
    -       26.3311  -77.0000 -180.0000 128

#__ type_ start__ end____ width___ exp.time_
  2 omega  -12.00  102.00   1.0000    1.5000
omega____ theta____ kappa____ phi______ frames
    -       26.3311   57.0000 -180.0000 114

#__ type_ start__ end____ width___ exp.time_
  3 omega  100.00  153.00   1.0000   10.0000
omega____ theta____ kappa____ phi______ frames
    -       67.1656  111.0000 -180.0000 53

#__ type_ start__ end____ width___ exp.time_
  4 omega  -17.00  144.00   1.0000   10.0000
omega____ theta____ kappa____ phi______ frames
    -       67.1656  -30.0000 -180.0000 161

#__ type_ start__ end____ width___ exp.time_
  5 omega   57.00  150.00   1.0000   10.0000
omega____ theta____ kappa____ phi______ frames
    -       67.1656  178.0000  -30.0000 93

#__ type_ start__ end____ width___ exp.time_
  6 omega   95.00  147.00   1.0000   10.0000
omega____ theta____ kappa____ phi______ frames
    -       67.1656  126.0000   69.0000 52

#__ type_ start__ end____ width___ exp.time_
  7 omega   69.00  178.00   1.0000   12.0000
omega____ theta____ kappa____ phi______ frames
    -      108.0000   54.0000  150.0000 109

#__ type_ start__ end____ width___ exp.time_
  8 omega  101.00  178.00   1.0000   12.0000
omega____ theta____ kappa____ phi______ frames
    -      108.0000  104.0000   90.0000 77

#__ type_ start__ end____ width___ exp.time_
  9 omega  101.00  178.00   1.0000   12.0000
omega____ theta____ kappa____ phi______ frames
    -      108.0000  104.0000  -30.0000 77

#__ type_ start__ end____ width___ exp.time_
 10 omega   71.00  178.00   1.0000   12.0000
omega____ theta____ kappa____ phi______ frames
    -      108.0000   65.0000 -150.0000 107

#__ type_ start__ end____ width___ exp.time_
 11 omega   86.00  178.00   1.0000   12.0000
omega____ theta____ kappa____ phi______ frames
    -      108.0000  138.0000 -150.0000 92

#__ type_ start__ end____ width___ exp.time_
 12 omega   21.00  113.00   1.0000   12.0000
omega____ theta____ kappa____ phi______ frames
    -      108.0000 -104.0000    0.0000 92

#__ type_ start__ end____ width___ exp.time_
 13 omega   21.00  113.00   1.0000   12.0000
omega____ theta____ kappa____ phi______ frames
    -      108.0000 -104.0000 -150.0000 92

#__ type_ start__ end____ width___ exp.time_
 14 omega   21.00  113.00   1.0000   12.0000
omega____ theta____ kappa____ phi______ frames
    -      108.0000 -104.0000  120.0000 92

#__ type_ start__ end____ width___ exp.time_
 15 omega  101.00  178.00   1.0000   12.0000
omega____ theta____ kappa____ phi______ frames
    -      108.0000  104.0000   30.0000 77

#__ type_ start__ end____ width___ exp.time_
 16 omega   71.00  178.00   1.0000   12.0000
omega____ theta____ kappa____ phi______ frames
    -      108.0000   65.0000  -90.0000 107

#__ type_ start__ end____ width___ exp.time_
 17 omega  101.00  178.00   1.0000   12.0000
omega____ theta____ kappa____ phi______ frames
    -      108.0000  104.0000 -180.0000 77

#__ type_ start__ end____ width___ exp.time_
 18 omega   69.00  178.00   1.0000   12.0000
omega____ theta____ kappa____ phi______ frames
    -      108.0000   68.0000   77.1316 109

#__ type_ start__ end____ width___ exp.time_
 19 omega   70.00  178.00   1.0000   12.0000
omega____ theta____ kappa____ phi______ frames
    -      108.0000   56.0000 -113.2181 108

#__ type_ start__ end____ width___ exp.time_
 20 omega  -12.00  102.00   1.0000    1.5000
omega____ theta____ kappa____ phi______ frames
    -       26.3311   57.0000  -60.0000 114

#__ type_ start__ end____ width___ exp.time_
 21 omega  -50.00   64.00   1.0000    1.5000
omega____ theta____ kappa____ phi______ frames
    -       26.3311  -57.0000   30.0000 114

#__ type_ start__ end____ width___ exp.time_
 22 omega   57.00  121.00   1.0000    1.5000
omega____ theta____ kappa____ phi______ frames
    -       26.3311  178.0000   90.0000 64

#__ type_ start__ end____ width___ exp.time_
 23 omega  -12.00  102.00   1.0000    1.5000
omega____ theta____ kappa____ phi______ frames
    -       26.3311   57.0000   60.0000 114

#__ type_ start__ end____ width___ exp.time_
 24 omega   20.00  147.00   1.0000   10.0000
omega____ theta____ kappa____ phi______ frames
    -       67.1656   45.0000 -120.0000 127

#__ type_ start__ end____ width___ exp.time_
 25 omega   20.00  135.00   1.0000   10.0000
omega____ theta____ kappa____ phi______ frames
    -       67.1656   45.0000   60.0000 115

#__ type_ start__ end____ width___ exp.time_
 26 omega   20.00  147.00   1.0000   10.0000
omega____ theta____ kappa____ phi______ frames
    -       67.1656   45.0000  -30.0000 127
;
_diffrn_measurement_device 'four-circle diffractometer'
_diffrn_measurement_device_type 'SuperNova, Dual, Cu at zero, Eos'
_diffrn_measurement_method '\w scans'
_diffrn_orient_matrix_UB_11 0.0920513000
_diffrn_orient_matrix_UB_12 -0.0430501000
_diffrn_orient_matrix_UB_13 0.0046459000
_diffrn_orient_matrix_UB_21 0.0564800000
_diffrn_orient_matrix_UB_22 0.0701727000
_diffrn_orient_matrix_UB_23 0.0026218000
_diffrn_orient_matrix_UB_31 -0.0070802000
_diffrn_orient_matrix_UB_32 0.0001585000
_diffrn_orient_matrix_UB_33 0.0804616000
_diffrn_radiation_monochromator mirror
_diffrn_radiation_probe x-ray
_diffrn_radiation_type CuK\a
_diffrn_radiation_wavelength 1.54184
_diffrn_reflns_av_R_equivalents 0.0273
_diffrn_reflns_av_unetI/netI 0.0212
_diffrn_reflns_Laue_measured_fraction_full 0.999
_diffrn_reflns_Laue_measured_fraction_max 0.999
_diffrn_reflns_limit_h_max 16
_diffrn_reflns_limit_h_min -16
_diffrn_reflns_limit_k_max 22
_diffrn_reflns_limit_k_min -22
_diffrn_reflns_limit_l_max 22
_diffrn_reflns_limit_l_min -18
_diffrn_reflns_number 34892
_diffrn_reflns_point_group_measured_fraction_full 0.992
_diffrn_reflns_point_group_measured_fraction_max 0.991
_diffrn_reflns_theta_full 66.146
_diffrn_reflns_theta_max 66.146
_diffrn_reflns_theta_min 3.306
_diffrn_source 'sealed X-ray tube'
_diffrn_source_type 'SuperNova (Cu) X-ray Source'
_exptl_absorpt_coefficient_mu 2.176
_exptl_absorpt_correction_T_max 1.00000
_exptl_absorpt_correction_T_min 0.63624
_exptl_absorpt_correction_type multi-scan
_exptl_absorpt_process_details
;
CrysAlisPro, Agilent Technologies,
Version 1.171.37.34 (release 22-05-2014 CrysAlis171 .NET)
(compiled May 22 2014,16:03:01)
Empirical absorption correction using spherical harmonics,
 implemented in SCALE3 ABSPACK scaling algorithm.
;
_exptl_crystal_colour 'clear dark green'
_exptl_crystal_colour_lustre clear
_exptl_crystal_colour_modifier dark
_exptl_crystal_colour_primary green
_exptl_crystal_density_diffrn 1.285
_exptl_crystal_description needle
_exptl_crystal_F_000 2100
_exptl_crystal_size_max 0.25
_exptl_crystal_size_mid 0.15
_exptl_crystal_size_min 0.1
_refine_diff_density_max 0.549
_refine_diff_density_min -0.433
_refine_diff_density_rms 0.047
_refine_ls_abs_structure_details
;
 Flack x determined using 3669 quotients [(I+)-(I-)]/[(I+)+(I-)]
 (Parsons, Flack and Wagner, Acta Cryst. B69 (2013) 249-259).
;
_refine_ls_abs_structure_Flack 0.450(2)
_refine_ls_extinction_method none
_refine_ls_goodness_of_fit_ref 1.028
_refine_ls_hydrogen_treatment constr
_refine_ls_matrix_type full
_refine_ls_number_parameters 606
_refine_ls_number_reflns 8827
_refine_ls_number_restraints 0
_refine_ls_restrained_S_all 1.028
_refine_ls_R_factor_all 0.0415
_refine_ls_R_factor_gt 0.0407
_refine_ls_shift/su_max 0.001
_refine_ls_shift/su_mean 0.000
_refine_ls_structure_factor_coef Fsqd
_refine_ls_weighting_details 'w=1/[\s^2^(Fo^2^)+(0.0565P)^2^+4.4367P] where P=(Fo^2^+2Fc^2^)/3'
_refine_ls_weighting_scheme calc
_refine_ls_wR_factor_gt 0.1069
_refine_ls_wR_factor_ref 0.1077
_reflns_Friedel_coverage 0.791
_reflns_Friedel_fraction_full 0.982
_reflns_Friedel_fraction_max 0.982
_reflns_number_gt 8624
_reflns_number_total 8827
_reflns_threshold_expression 'I > 2\s(I)'
_cod_data_source_file d0sc05972b2.cif
_cod_data_source_block jasi_3ktollt
_cod_depositor_comments
;Adding full bibliography for 1559860--1559862.cif.

 Adding full bibliography for 1559860--1559862.cif.
;
_cod_database_code 1559862
_shelx_shelxl_version_number 2014/7
_chemical_oxdiff_formula 'C H O K'
_shelx_space_group_comment
;
The symmetry employed for this shelxl refinement is uniquely defined
by the following loop, which should always be used as a source of
symmetry information in preference to the above space-group names.
They are only intended as comments.
;
_shelx_estimated_absorpt_t_max 0.812
_shelx_estimated_absorpt_t_min 0.612
_reflns_odcompleteness_completeness 98.16
_reflns_odcompleteness_iscentric 1
_reflns_odcompleteness_theta 66.97
_olex2_refinement_description
;
1. Twinned data refinement
 Scales: 0.5
 0.5
2. Fixed Uiso
 At 1.2 times of:
  All C(H) groups, All C(H,H) groups
 At 1.5 times of:
  All C(H,H,H) groups
3.a Ternary CH refined with riding coordinates:
 C30(H30), C37(H37)
3.b Secondary CH2 refined with riding coordinates:
 C14(H14a,H14b), C15(H15a,H15b), C16(H16a,H16b), C17(H17a,H17b), C18(H18a,
 H18b), C19(H19a,H19b), C20(H20a,H20b), C21(H21a,H21b), C22(H22a,H22b),
 C23(H23a,H23b), C24(H24a,H24b), C25(H25a,H25b), C26(H26a,H26b), C27(H27a,H27b),
  C28(H28a,H28b), C29(H29a,H29b), C31(H31a,H31b), C32(H32a,H32b), C33(H33a,
 H33b), C34(H34a,H34b), C35(H35a,H35b), C36(H36a,H36b)
3.c Aromatic/amide H refined with riding coordinates:
 C2(H2), C3(H3), C5(H5), C6(H6), C7(H7), C11(H11), C12(H12), C38(H38),
 C39(H39), C40(H40), C41(H41), C43(H43), C47(H47), C48(H48), C49(H49), C50(H50),
  C51(H51)
3.d Idealised Me refined as rotating group:
 C44(H44a,H44b,H44c), C45(H45a,H45b,H45c)
;
_olex2_date_sample_data_collection 2019-12-08
_olex2_submission_special_instructions 'No special instructions were received'

loop_
_space_group_symop_operation_xyz
'x, y, z'
'-x+1/2, -y, z+1/2'
'-x, y+1/2, -z+1/2'
'x+1/2, -y+1/2, -z'

loop_
_atom_site_label
_atom_site_type_symbol
_atom_site_fract_x
_atom_site_fract_y
_atom_site_fract_z
_atom_site_U_iso_or_equiv
_atom_site_adp_type
_atom_site_occupancy
_atom_site_site_symmetry_order
_atom_site_calc_flag
_atom_site_refinement_flags_posn
_atom_site_refinement_flags_adp
_atom_site_refinement_flags_occupancy
_atom_site_disorder_assembly
_atom_site_disorder_group
K1 K 0.74556(5) 0.61502(3) 0.55607(3) 0.01995(16) Uani 1 1 d . . . . .
K2 K 0.75848(5) 0.44600(4) 0.68003(3) 0.02098(16) Uani 1 1 d . . . . .
O1 O 0.85165(17) 0.50085(12) 0.56952(13) 0.0210(5) Uani 1 1 d . . . . .
O2 O 0.65866(17) 0.49137(13) 0.56882(13) 0.0210(5) Uani 1 1 d . . . . .
O3 O 0.93229(18) 0.37497(15) 0.68871(14) 0.0286(6) Uani 1 1 d . . . . .
O4 O 0.77588(18) 0.28553(13) 0.68630(13) 0.0260(5) Uani 1 1 d . . . . .
O5 O 0.60242(18) 0.35615(14) 0.68587(14) 0.0271(6) Uani 1 1 d . . . . .
O6 O 0.5744(2) 0.48383(14) 0.75639(14) 0.0278(6) Uani 1 1 d . . . . .
O7 O 0.7417(2) 0.56608(13) 0.77282(12) 0.0300(6) Uani 1 1 d . . . . .
O8 O 0.9249(2) 0.50497(14) 0.75753(15) 0.0288(6) Uani 1 1 d . . . . .
O9 O 0.91659(18) 0.65030(14) 0.46771(14) 0.0256(6) Uani 1 1 d . . . . .
O10 O 0.74053(18) 0.60604(13) 0.41173(11) 0.0243(5) Uani 1 1 d . . . . .
O11 O 0.56534(17) 0.63410(13) 0.47570(14) 0.0241(5) Uani 1 1 d . . . . .
O12 O 0.57682(18) 0.67229(14) 0.61662(14) 0.0263(6) Uani 1 1 d . . . . .
O13 O 0.73756(19) 0.75206(13) 0.65297(12) 0.0273(5) Uani 1 1 d . . . . .
O14 O 0.90918(18) 0.69588(14) 0.60642(15) 0.0276(6) Uani 1 1 d . . . . .
C1 C 0.8500(2) 0.44242(19) 0.53328(18) 0.0197(7) Uani 1 1 d . . . . .
C2 C 0.9354(3) 0.4110(2) 0.51183(19) 0.0235(7) Uani 1 1 d . . . . .
H2 H 0.9916 0.4341 0.5222 0.028 Uiso 1 1 calc R . . . .
C3 C 0.9382(3) 0.3462(2) 0.47548(19) 0.0258(8) Uani 1 1 d . . . . .
H3 H 0.9962 0.3271 0.4633 0.031 Uiso 1 1 calc R . . . .
C4 C 0.8586(3) 0.3100(2) 0.45715(19) 0.0247(8) Uani 1 1 d . . . . .
C5 C 0.8643(3) 0.2415(2) 0.4179(2) 0.0379(10) Uani 1 1 d . . . . .
H5 H 0.9222 0.2227 0.4051 0.045 Uiso 1 1 calc R . . . .
C6 C 0.7806(4) 0.2058(2) 0.4003(2) 0.0415(11) Uani 1 1 d . . . . .
H6 H 0.7844 0.1616 0.3783 0.050 Uiso 1 1 calc R . . . .
C7 C 0.6923(3) 0.2343(2) 0.4149(2) 0.0331(9) Uani 1 1 d . . . . .
H7 H 0.6383 0.2114 0.3991 0.040 Uiso 1 1 calc R . . . .
C8 C 0.6853(3) 0.3018(2) 0.45581(18) 0.0242(8) Uani 1 1 d . . . . .
C9 C 0.7688(2) 0.33916(18) 0.47530(16) 0.0203(7) Uani 1 1 d . . . . .
C10 C 0.7633(2) 0.40552(17) 0.51374(16) 0.0189(7) Uani 1 1 d . . . . .
C11 C 0.5997(3) 0.3300(2) 0.4736(2) 0.0261(8) Uani 1 1 d . . . . .
H11 H 0.5455 0.3056 0.4609 0.031 Uiso 1 1 calc R . . . .
C12 C 0.5913(3) 0.39415(19) 0.51023(19) 0.0231(7) Uani 1 1 d . . . . .
H12 H 0.5316 0.4115 0.5204 0.028 Uiso 1 1 calc R . . . .
C13 C 0.6704(2) 0.43366(18) 0.53239(18) 0.0198(7) Uani 1 1 d . . . . .
C14 C 0.9959(3) 0.4902(2) 0.7072(2) 0.0330(9) Uani 1 1 d . . . . .
H14A H 1.0527 0.5165 0.7183 0.040 Uiso 1 1 calc R . . . .
H14B H 0.9750 0.5045 0.6609 0.040 Uiso 1 1 calc R . . . .
C15 C 1.0149(3) 0.4114(2) 0.7087(2) 0.0328(9) Uani 1 1 d . . . . .
H15A H 1.0656 0.3998 0.6767 0.039 Uiso 1 1 calc R . . . .
H15B H 1.0334 0.3969 0.7555 0.039 Uiso 1 1 calc R . . . .
C16 C 0.9411(3) 0.2997(2) 0.6898(2) 0.0319(9) Uani 1 1 d . . . . .
H16A H 0.9415 0.2828 0.7378 0.038 Uiso 1 1 calc R . . . .
H16B H 0.9998 0.2857 0.6680 0.038 Uiso 1 1 calc R . . . .
C17 C 0.8608(3) 0.2675(2) 0.6513(2) 0.0301(8) Uani 1 1 d . . . . .
H17A H 0.8593 0.2854 0.6037 0.036 Uiso 1 1 calc R . . . .
H17B H 0.8679 0.2159 0.6496 0.036 Uiso 1 1 calc R . . . .
C18 C 0.6965(3) 0.2584(2) 0.6499(2) 0.0282(8) Uani 1 1 d . . . . .
H18A H 0.6999 0.2067 0.6476 0.034 Uiso 1 1 calc R . . . .
H18B H 0.6956 0.2769 0.6025 0.034 Uiso 1 1 calc R . . . .
C19 C 0.6093(3) 0.2805(2) 0.6876(2) 0.0285(8) Uani 1 1 d . . . . .
H19A H 0.5547 0.2594 0.6653 0.034 Uiso 1 1 calc R . . . .
H19B H 0.6116 0.2641 0.7358 0.034 Uiso 1 1 calc R . . . .
C20 C 0.5115(3) 0.3817(2) 0.7024(2) 0.0316(9) Uani 1 1 d . . . . .
H20A H 0.4929 0.3649 0.7484 0.038 Uiso 1 1 calc R . . . .
H20B H 0.4664 0.3642 0.6684 0.038 Uiso 1 1 calc R . . . .
C21 C 0.5137(3) 0.4617(2) 0.7013(2) 0.0282(8) Uani 1 1 d . . . . .
H21A H 0.5371 0.4787 0.6566 0.034 Uiso 1 1 calc R . . . .
H21B H 0.4511 0.4808 0.7084 0.034 Uiso 1 1 calc R . . . .
C22 C 0.5753(3) 0.5590(2) 0.7665(2) 0.0314(9) Uani 1 1 d . . . . .
H22A H 0.5174 0.5742 0.7887 0.038 Uiso 1 1 calc R . . . .
H22B H 0.5806 0.5831 0.7217 0.038 Uiso 1 1 calc R . . . .
C23 C 0.6572(3) 0.5777(2) 0.8118(2) 0.0321(9) Uani 1 1 d . . . . .
H23A H 0.6532 0.6273 0.8261 0.038 Uiso 1 1 calc R . . . .
H23B H 0.6571 0.5481 0.8535 0.038 Uiso 1 1 calc R . . . .
C24 C 0.8224(3) 0.5889(2) 0.8106(2) 0.0332(9) Uani 1 1 d . . . . .
H24A H 0.8293 0.5609 0.8530 0.040 Uiso 1 1 calc R . . . .
H24B H 0.8159 0.6388 0.8236 0.040 Uiso 1 1 calc R . . . .
C25 C 0.9073(3) 0.5794(2) 0.7646(2) 0.0346(9) Uani 1 1 d . . . . .
H25A H 0.8959 0.6004 0.7189 0.041 Uiso 1 1 calc R . . . .
H25B H 0.9612 0.6028 0.7854 0.041 Uiso 1 1 calc R . . . .
C26 C 0.5775(3) 0.5866(2) 0.4184(2) 0.0254(8) Uani 1 1 d . . . . .
H26A H 0.5201 0.5840 0.3913 0.030 Uiso 1 1 calc R . . . .
H26B H 0.5921 0.5391 0.4356 0.030 Uiso 1 1 calc R . . . .
C27 C 0.6559(3) 0.6132(2) 0.37350(19) 0.0253(8) Uani 1 1 d . . . . .
H27A H 0.6592 0.5855 0.3306 0.030 Uiso 1 1 calc R . . . .
H27B H 0.6455 0.6628 0.3613 0.030 Uiso 1 1 calc R . . . .
C28 C 0.8218(3) 0.6190(2) 0.37010(19) 0.0267(8) Uani 1 1 d . . . . .
H28A H 0.8245 0.6689 0.3567 0.032 Uiso 1 1 calc R . . . .
H28B H 0.8196 0.5902 0.3279 0.032 Uiso 1 1 calc R . . . .
C29 C 0.9061(3) 0.5996(2) 0.4128(2) 0.0276(8) Uani 1 1 d . . . . .
H29A H 0.8984 0.5521 0.4323 0.033 Uiso 1 1 calc R . . . .
H29B H 0.9617 0.5997 0.3835 0.033 Uiso 1 1 calc R . . . .
C30 C 0.9864(2) 0.6291(2) 0.5169(2) 0.0264(8) Uani 1 1 d . . . . .
H30 H 1.0301 0.5890 0.5113 0.032 Uiso 1 1 calc R . . . .
C31 C 0.9957(3) 0.6885(2) 0.5693(2) 0.0294(8) Uani 1 1 d . . . . .
H31A H 1.0461 0.6779 0.6018 0.035 Uiso 1 1 calc R . . . .
H31B H 1.0106 0.7329 0.5454 0.035 Uiso 1 1 calc R . . . .
C32 C 0.9017(3) 0.7648(2) 0.6368(2) 0.0328(9) Uani 1 1 d . . . . .
H32A H 0.8891 0.8001 0.6009 0.039 Uiso 1 1 calc R . . . .
H32B H 0.9601 0.7773 0.6599 0.039 Uiso 1 1 calc R . . . .
C33 C 0.8236(3) 0.7635(2) 0.6886(2) 0.0327(9) Uani 1 1 d . . . . .
H33A H 0.8339 0.7256 0.7224 0.039 Uiso 1 1 calc R . . . .
H33B H 0.8213 0.8086 0.7137 0.039 Uiso 1 1 calc R . . . .
C34 C 0.6634(3) 0.7393(2) 0.7010(2) 0.0344(10) Uani 1 1 d . . . . .
H34A H 0.6592 0.7785 0.7341 0.041 Uiso 1 1 calc R . . . .
H34B H 0.6755 0.6957 0.7270 0.041 Uiso 1 1 calc R . . . .
C35 C 0.5729(3) 0.7325(2) 0.6614(2) 0.0360(10) Uani 1 1 d . . . . .
H35A H 0.5211 0.7273 0.6940 0.043 Uiso 1 1 calc R . . . .
H35B H 0.5622 0.7754 0.6339 0.043 Uiso 1 1 calc R . . . .
C36 C 0.4886(3) 0.6609(2) 0.5830(2) 0.0296(8) Uani 1 1 d . . . . .
H36A H 0.4661 0.7053 0.5628 0.036 Uiso 1 1 calc R . . . .
H36B H 0.4427 0.6443 0.6168 0.036 Uiso 1 1 calc R . . . .
C37 C 0.5016(2) 0.6058(2) 0.5264(2) 0.0267(8) Uani 1 1 d . . . . .
H37 H 0.4649 0.5618 0.5213 0.032 Uiso 1 1 calc R . . . .
C38 C 0.7236(5) 1.0902(3) 0.5507(3) 0.0580(15) Uani 1 1 d . . . . .
H38 H 0.6910 1.1232 0.5236 0.070 Uiso 1 1 calc R . . . .
C39 C 0.8216(5) 1.0941(3) 0.5537(3) 0.0598(15) Uani 1 1 d . . . . .
H39 H 0.8541 1.1292 0.5292 0.072 Uiso 1 1 calc R . . . .
C40 C 0.8682(4) 1.0451(3) 0.5933(3) 0.0498(12) Uani 1 1 d . . . . .
H40 H 0.9333 1.0470 0.5964 0.060 Uiso 1 1 calc R . . . .
C41 C 0.8190(3) 0.9919(2) 0.6294(2) 0.0368(10) Uani 1 1 d . . . . .
H41 H 0.8521 0.9589 0.6561 0.044 Uiso 1 1 calc R . . . .
C42 C 0.7225(3) 0.9876(2) 0.6262(2) 0.0388(10) Uani 1 1 d . . . . .
C43 C 0.6752(4) 1.0401(3) 0.5859(2) 0.0464(12) Uani 1 1 d . . . . .
H43 H 0.6099 1.0399 0.5837 0.056 Uiso 1 1 calc R . . . .
C44 C 0.6703(4) 0.9310(3) 0.6606(3) 0.0490(12) Uani 1 1 d . . . . .
H44A H 0.6692 0.8894 0.6311 0.073 Uiso 1 1 calc GR . . . .
H44B H 0.6072 0.9467 0.6693 0.073 Uiso 1 1 calc GR . . . .
H44C H 0.7000 0.9193 0.7043 0.073 Uiso 1 1 calc GR . . . .
C45 C 0.2386(3) 0.7117(2) 0.5298(2) 0.0364(9) Uani 1 1 d . . . . .
H45A H 0.2980 0.7360 0.5291 0.055 Uiso 1 1 calc GR . . . .
H45B H 0.1898 0.7448 0.5420 0.055 Uiso 1 1 calc GR . . . .
H45C H 0.2261 0.6920 0.4843 0.055 Uiso 1 1 calc GR . . . .
C46 C 0.2417(3) 0.6528(2) 0.58258(19) 0.0289(8) Uani 1 1 d . . . . .
C47 C 0.2467(3) 0.5821(2) 0.5616(2) 0.0322(8) Uani 1 1 d . . . . .
H47 H 0.2470 0.5709 0.5142 0.039 Uiso 1 1 calc R . . . .
C48 C 0.2513(4) 0.5278(2) 0.6112(2) 0.0455(10) Uani 1 1 d . . . . .
H48 H 0.2555 0.4805 0.5966 0.055 Uiso 1 1 calc R . . . .
C49 C 0.2498(4) 0.5433(3) 0.6815(2) 0.0482(11) Uani 1 1 d . . . . .
H49 H 0.2530 0.5068 0.7144 0.058 Uiso 1 1 calc R . . . .
C50 C 0.2435(3) 0.6134(3) 0.7026(2) 0.0420(10) Uani 1 1 d . . . . .
H50 H 0.2418 0.6241 0.7502 0.050 Uiso 1 1 calc R . . . .
C51 C 0.2398(3) 0.6678(2) 0.6542(2) 0.0344(9) Uani 1 1 d . . . . .
H51 H 0.2360 0.7150 0.6693 0.041 Uiso 1 1 calc R . . . .

loop_
_atom_site_aniso_label
_atom_site_aniso_U_11
_atom_site_aniso_U_22
_atom_site_aniso_U_33
_atom_site_aniso_U_23
_atom_site_aniso_U_13
_atom_site_aniso_U_12
K1 0.0211(3) 0.0207(3) 0.0180(3) -0.0005(2) 0.0004(3) 0.0003(3)
K2 0.0243(4) 0.0238(3) 0.0148(3) 0.0004(3) 0.0001(3) -0.0003(3)
O1 0.0224(12) 0.0213(12) 0.0194(13) -0.0008(10) 0.0006(10) -0.0011(9)
O2 0.0213(13) 0.0210(12) 0.0207(13) -0.0014(10) 0.0017(10) 0.0016(9)
O3 0.0261(13) 0.0335(14) 0.0262(14) -0.0001(12) -0.0039(11) 0.0022(11)
O4 0.0302(14) 0.0299(13) 0.0179(11) -0.0019(10) 0.0020(10) 0.0011(10)
O5 0.0264(13) 0.0283(13) 0.0266(13) 0.0005(11) 0.0039(11) -0.0021(10)
O6 0.0369(15) 0.0263(13) 0.0202(13) 0.0011(11) -0.0010(11) 0.0019(11)
O7 0.0421(15) 0.0294(13) 0.0186(11) -0.0058(10) -0.0004(12) -0.0021(13)
O8 0.0334(15) 0.0288(14) 0.0241(14) 0.0030(11) -0.0004(11) -0.0047(11)
O9 0.0254(13) 0.0270(13) 0.0245(13) -0.0007(11) -0.0018(11) 0.0005(10)
O10 0.0224(12) 0.0345(13) 0.0159(10) 0.0005(9) -0.0010(11) -0.0010(11)
O11 0.0232(12) 0.0262(13) 0.0229(13) 0.0006(11) 0.0016(11) -0.0005(10)
O12 0.0255(13) 0.0285(13) 0.0247(13) -0.0050(11) 0.0035(11) 0.0042(11)
O13 0.0325(14) 0.0303(13) 0.0190(11) -0.0011(10) 0.0000(11) -0.0020(12)
O14 0.0261(13) 0.0258(13) 0.0308(15) -0.0020(11) 0.0003(11) -0.0037(11)
C1 0.0252(17) 0.0212(17) 0.0127(16) 0.0036(14) 0.0011(13) 0.0005(14)
C2 0.0227(17) 0.0276(18) 0.0201(18) 0.0023(15) 0.0024(14) 0.0018(14)
C3 0.0268(18) 0.0306(19) 0.0200(18) 0.0044(16) 0.0066(15) 0.0069(15)
C4 0.036(2) 0.0231(18) 0.0149(18) 0.0019(14) 0.0049(15) 0.0046(15)
C5 0.042(2) 0.029(2) 0.043(2) -0.0097(19) 0.008(2) 0.0061(19)
C6 0.069(3) 0.025(2) 0.030(2) -0.0065(17) 0.008(2) 0.000(2)
C7 0.043(2) 0.026(2) 0.031(2) -0.0030(17) -0.0078(19) -0.0069(18)
C8 0.035(2) 0.0232(18) 0.0142(17) 0.0020(14) -0.0023(15) -0.0022(15)
C9 0.0283(19) 0.0219(16) 0.0108(14) 0.0047(12) -0.0004(13) 0.0000(14)
C10 0.0245(17) 0.0194(15) 0.0128(14) 0.0038(12) 0.0018(14) 0.0015(14)
C11 0.0284(19) 0.0297(19) 0.0200(18) 0.0024(15) -0.0048(15) -0.0092(15)
C12 0.0237(17) 0.0276(18) 0.0179(17) 0.0035(14) 0.0002(14) -0.0004(14)
C13 0.0252(17) 0.0212(17) 0.0129(16) 0.0049(14) -0.0003(13) -0.0002(14)
C14 0.026(2) 0.044(2) 0.029(2) 0.0049(18) -0.0016(16) -0.0090(17)
C15 0.0227(19) 0.048(2) 0.028(2) 0.0027(19) -0.0008(16) -0.0003(17)
C16 0.032(2) 0.036(2) 0.027(2) 0.0013(17) 0.0028(17) 0.0103(17)
C17 0.035(2) 0.031(2) 0.0240(19) -0.0009(16) 0.0050(17) 0.0060(17)
C18 0.038(2) 0.0236(18) 0.0229(18) -0.0008(15) -0.0039(16) -0.0012(16)
C19 0.032(2) 0.0280(19) 0.0256(19) 0.0019(16) -0.0011(16) -0.0068(15)
C20 0.0235(19) 0.041(2) 0.031(2) -0.0002(18) 0.0009(16) -0.0040(17)
C21 0.0220(18) 0.041(2) 0.0221(18) 0.0027(16) 0.0002(15) 0.0039(16)
C22 0.042(2) 0.0246(19) 0.027(2) 0.0019(16) 0.0084(17) 0.0070(17)
C23 0.051(2) 0.0226(18) 0.023(2) -0.0028(16) 0.0075(18) 0.0003(17)
C24 0.052(3) 0.0257(19) 0.021(2) -0.0029(16) -0.0098(18) -0.0027(18)
C25 0.046(2) 0.027(2) 0.031(2) 0.0026(17) -0.0078(18) -0.0094(18)
C26 0.0248(18) 0.0279(18) 0.0234(19) -0.0029(15) -0.0064(15) -0.0009(15)
C27 0.0281(19) 0.0297(19) 0.0181(18) 0.0006(16) -0.0052(15) -0.0003(15)
C28 0.0295(19) 0.035(2) 0.0156(18) -0.0018(16) 0.0045(15) 0.0013(17)
C29 0.0271(19) 0.033(2) 0.0230(19) -0.0042(16) 0.0064(16) -0.0001(16)
C30 0.0201(17) 0.0304(19) 0.0287(19) 0.0031(17) 0.0008(15) 0.0014(14)
C31 0.0219(18) 0.033(2) 0.033(2) 0.0015(17) -0.0023(16) -0.0060(15)
C32 0.034(2) 0.029(2) 0.035(2) -0.0077(17) -0.0113(18) -0.0037(17)
C33 0.043(2) 0.030(2) 0.025(2) -0.0057(17) -0.0076(18) 0.0006(17)
C34 0.047(3) 0.031(2) 0.025(2) -0.0064(17) 0.0112(18) -0.0029(18)
C35 0.036(2) 0.030(2) 0.042(2) -0.0120(18) 0.0135(19) 0.0032(18)
C36 0.0217(18) 0.037(2) 0.030(2) 0.0020(18) 0.0031(16) 0.0063(16)
C37 0.0198(17) 0.031(2) 0.029(2) -0.0021(17) 0.0029(15) -0.0048(14)
C38 0.090(4) 0.043(3) 0.041(3) -0.001(2) 0.006(3) 0.016(3)
C39 0.090(4) 0.044(3) 0.046(3) -0.003(2) 0.017(3) -0.003(3)
C40 0.057(3) 0.048(3) 0.045(3) -0.010(2) 0.011(2) -0.001(2)
C41 0.038(2) 0.042(2) 0.030(2) -0.0077(19) -0.0031(18) 0.0103(19)
C42 0.046(3) 0.042(2) 0.028(2) -0.0100(18) 0.0023(18) 0.0000(19)
C43 0.054(3) 0.053(3) 0.032(2) -0.007(2) -0.010(2) 0.019(2)
C44 0.056(3) 0.051(3) 0.040(3) -0.009(2) 0.002(2) -0.004(2)
C45 0.030(2) 0.042(2) 0.037(2) 0.0027(18) -0.0002(19) -0.0024(18)
C46 0.0168(17) 0.038(2) 0.0314(19) 0.0006(16) -0.0004(16) -0.0012(16)
C47 0.0282(18) 0.039(2) 0.0297(18) -0.0071(16) 0.0038(19) 0.0008(18)
C48 0.043(2) 0.041(2) 0.053(3) 0.0015(19) 0.006(2) 0.003(2)
C49 0.040(2) 0.062(3) 0.043(2) 0.023(2) 0.000(2) 0.005(2)
C50 0.031(2) 0.067(3) 0.0287(19) 0.0018(19) -0.0019(19) 0.000(2)
C51 0.0205(18) 0.050(2) 0.0322(19) -0.0097(17) -0.0002(17) -0.0003(18)

loop_
_atom_type_symbol
_atom_type_description
_atom_type_scat_dispersion_real
_atom_type_scat_dispersion_imag
_atom_type_scat_source
C C 0.0181 0.0091 'International Tables Vol C Tables 4.2.6.8 and 6.1.1.4'
H H 0.0000 0.0000 'International Tables Vol C Tables 4.2.6.8 and 6.1.1.4'
K K 0.3868 1.0657 'International Tables Vol C Tables 4.2.6.8 and 6.1.1.4'
O O 0.0492 0.0322 'International Tables Vol C Tables 4.2.6.8 and 6.1.1.4'

loop_
_geom_angle_atom_site_label_1
_geom_angle_atom_site_label_2
_geom_angle_atom_site_label_3
_geom_angle
_geom_angle_site_symmetry_1
_geom_angle_site_symmetry_3
_geom_angle_publ_flag
O1 K1 K2 42.69(5) . . ?
O1 K1 O2 63.07(7) . . ?
O1 K1 O9 76.71(7) . . ?
O1 K1 O10 93.61(8) . . ?
O1 K1 O11 129.47(7) . . ?
O1 K1 O12 138.08(8) . . ?
O1 K1 O13 128.46(7) . . ?
O1 K1 O14 86.04(8) . . ?
O1 K1 C30 61.44(8) . . ?
O1 K1 C37 122.85(9) . . ?
O2 K1 K2 42.64(6) . . ?
O2 K1 O9 128.24(7) . . ?
O2 K1 O10 91.53(8) . . ?
O2 K1 O11 75.59(7) . . ?
O2 K1 O12 84.13(8) . . ?
O2 K1 O13 129.83(7) . . ?
O2 K1 O14 142.54(8) . . ?
O2 K1 C30 122.88(9) . . ?
O2 K1 C37 60.61(8) . . ?
O9 K1 K2 118.00(5) . . ?
O9 K1 O13 100.25(7) . . ?
O9 K1 C30 23.65(8) . . ?
O9 K1 C37 135.39(8) . . ?
O10 K1 K2 123.36(5) . . ?
O10 K1 O9 58.61(7) . . ?
O10 K1 O11 58.43(7) . . ?
O10 K1 O12 113.75(8) . . ?
O10 K1 O13 129.20(7) . . ?
O10 K1 O14 112.23(8) . . ?
O10 K1 C30 79.50(9) . . ?
O10 K1 C37 79.11(8) . . ?
O11 K1 K2 116.08(5) . . ?
O11 K1 O9 111.98(7) . . ?
O11 K1 O13 99.88(7) . . ?
O11 K1 C30 135.48(9) . . ?
O11 K1 C37 23.63(8) . . ?
O12 K1 K2 95.52(6) . . ?
O12 K1 O9 144.43(7) . . ?
O12 K1 O11 56.54(7) . . ?
O12 K1 O13 55.41(7) . . ?
O12 K1 O14 109.81(8) . . ?
O12 K1 C30 150.70(9) . . ?
O12 K1 C37 42.17(8) . . ?
O13 K1 K2 107.43(5) . . ?
O13 K1 C30 95.66(8) . . ?
O13 K1 C37 95.63(8) . . ?
O14 K1 K2 100.30(6) . . ?
O14 K1 O9 55.55(7) . . ?
O14 K1 O11 141.36(7) . . ?
O14 K1 O13 54.55(7) . . ?
O14 K1 C30 42.17(8) . . ?
O14 K1 C37 149.20(9) . . ?
C30 K1 K2 98.15(7) . . ?
C30 K1 C37 158.42(9) . . ?
C37 K1 K2 95.92(7) . . ?
O1 K2 O3 78.07(8) . . ?
O1 K2 O4 111.70(7) . . ?
O1 K2 O5 130.76(8) . . ?
O1 K2 O6 134.55(8) . . ?
O1 K2 O7 103.07(7) . . ?
O1 K2 O8 81.83(8) . . ?
O1 K2 C1 24.64(8) . . ?
O1 K2 C10 46.88(8) . . ?
O1 K2 C13 60.94(8) . . ?
O1 K2 C14 63.46(9) . . ?
O2 K2 O1 61.45(7) . . ?
O2 K2 O3 131.26(8) . . ?
O2 K2 O4 112.87(7) . . ?
O2 K2 O5 78.53(8) . . ?
O2 K2 O6 81.50(7) . . ?
O2 K2 O7 101.32(8) . . ?
O2 K2 O8 133.56(8) . . ?
O2 K2 C1 60.93(8) . . ?
O2 K2 C10 46.93(8) . . ?
O2 K2 C13 24.63(8) . . ?
O2 K2 C14 123.30(9) . . ?
O3 K2 O4 56.98(7) . . ?
O3 K2 O6 145.94(8) . . ?
O3 K2 O7 113.97(8) . . ?
O3 K2 O8 56.68(8) . . ?
O3 K2 C1 70.88(9) . . ?
O3 K2 C10 85.94(8) . . ?
O3 K2 C13 112.01(9) . . ?
O3 K2 C14 42.05(9) . . ?
O4 K2 O6 106.25(7) . . ?
O4 K2 C1 88.84(8) . . ?
O4 K2 C10 78.81(7) . . ?
O4 K2 C13 89.72(8) . . ?
O4 K2 C14 98.59(9) . . ?
O5 K2 O3 114.43(8) . . ?
O5 K2 O4 57.55(7) . . ?
O5 K2 O6 56.08(8) . . ?
O5 K2 O7 112.39(8) . . ?
O5 K2 O8 146.12(8) . . ?
O5 K2 C1 111.05(9) . . ?
O5 K2 C10 85.18(8) . . ?
O5 K2 C13 70.65(9) . . ?
O5 K2 C14 154.33(9) . . ?
O6 K2 C1 142.42(9) . . ?
O6 K2 C10 122.11(8) . . ?
O6 K2 C13 95.97(9) . . ?
O6 K2 C14 133.89(9) . . ?
O7 K2 O4 139.59(7) . . ?
O7 K2 O6 57.15(8) . . ?
O7 K2 O8 58.26(8) . . ?
O7 K2 C1 127.69(9) . . ?
O7 K2 C10 141.57(8) . . ?
O7 K2 C13 125.96(9) . . ?
O7 K2 C14 78.75(10) . . ?
O8 K2 O4 106.34(7) . . ?
O8 K2 O6 110.69(7) . . ?
O8 K2 C1 97.02(9) . . ?
O8 K2 C10 123.21(9) . . ?
O8 K2 C13 142.75(9) . . ?
O8 K2 C14 23.53(9) . . ?
C1 K2 C10 26.42(9) . . ?
C1 K2 C13 48.93(9) . . ?
C1 K2 C14 74.55(10) . . ?
C10 K2 C14 100.23(9) . . ?
C13 K2 C10 26.50(9) . . ?
C13 K2 C14 122.75(10) . . ?
K1 O1 K2 95.92(8) . . ?
C1 O1 K1 128.6(2) . . ?
C1 O1 K2 95.07(19) . . ?
K1 O2 K2 95.85(8) . . ?
C13 O2 K1 128.4(2) . . ?
C13 O2 K2 95.32(19) . . ?
C15 O3 K2 121.4(2) . . ?
C15 O3 C16 113.8(3) . . ?
C16 O3 K2 123.3(2) . . ?
C17 O4 K2 106.7(2) . . ?
C18 O4 K2 105.7(2) . . ?
C18 O4 C17 111.2(3) . . ?
C19 O5 K2 123.2(2) . . ?
C20 O5 K2 122.3(2) . . ?
C20 O5 C19 113.2(3) . . ?
C21 O6 K2 95.7(2) . . ?
C22 O6 K2 106.5(2) . . ?
C22 O6 C21 113.2(3) . . ?
C23 O7 K2 120.6(2) . . ?
C24 O7 K2 118.8(2) . . ?
C24 O7 C23 111.7(3) . . ?
C14 O8 K2 99.0(2) . . ?
C25 O8 K2 105.5(2) . . ?
C25 O8 C14 112.3(3) . . ?
C29 O9 K1 100.44(19) . . ?
C29 O9 C30 112.0(3) . . ?
C30 O9 K1 97.62(19) . . ?
C27 O10 K1 122.1(2) . . ?
C27 O10 C28 112.8(2) . . ?
C28 O10 K1 121.7(2) . . ?
C26 O11 K1 102.37(19) . . ?
C26 O11 C37 111.6(3) . . ?
C37 O11 K1 98.7(2) . . ?
C35 O12 K1 125.0(2) . . ?
C35 O12 C36 110.8(3) . . ?
C36 O12 K1 119.9(2) . . ?
C33 O13 K1 111.9(2) . . ?
C33 O13 C34 111.0(3) . . ?
C34 O13 K1 105.6(2) . . ?
C31 O14 K1 118.1(2) . . ?
C32 O14 K1 122.9(2) . . ?
C32 O14 C31 110.8(3) . . ?
O1 C1 K2 60.29(17) . . ?
O1 C1 C2 119.4(3) . . ?
O1 C1 C10 123.4(3) . . ?
C2 C1 K2 129.4(2) . . ?
C2 C1 C10 117.2(3) . . ?
C10 C1 K2 83.44(19) . . ?
C3 C2 C1 122.0(3) . . ?
C4 C3 C2 122.4(3) . . ?
C3 C4 C5 120.8(4) . . ?
C3 C4 C9 119.2(3) . . ?
C9 C4 C5 120.0(4) . . ?
C6 C5 C4 118.9(4) . . ?
C7 C6 C5 122.3(4) . . ?
C6 C7 C8 119.4(4) . . ?
C9 C8 C7 119.7(3) . . ?
C11 C8 C7 121.2(4) . . ?
C11 C8 C9 119.1(3) . . ?
C4 C9 C10 120.0(3) . . ?
C8 C9 C4 119.5(3) . . ?
C8 C9 C10 120.5(3) . . ?
C1 C10 K2 70.13(18) . . ?
C1 C10 C13 122.0(3) . . ?
C9 C10 K2 134.0(2) . . ?
C9 C10 C1 119.3(3) . . ?
C9 C10 C13 118.7(3) . . ?
C13 C10 K2 70.23(18) . . ?
C8 C11 C12 122.2(3) . . ?
C11 C12 C13 122.2(3) . . ?
O2 C13 K2 60.05(17) . . ?
O2 C13 C10 123.1(3) . . ?
O2 C13 C12 119.6(3) . . ?
C10 C13 K2 83.27(19) . . ?
C12 C13 K2 129.4(2) . . ?
C12 C13 C10 117.3(3) . . ?
O8 C14 K2 57.51(18) . . ?
O8 C14 C15 107.8(3) . . ?
C15 C14 K2 86.8(2) . . ?
O3 C15 C14 108.6(3) . . ?
O3 C16 C17 109.2(3) . . ?
O4 C17 C16 108.9(3) . . ?
O4 C18 C19 109.1(3) . . ?
O5 C19 C18 108.8(3) . . ?
O5 C20 C21 108.4(3) . . ?
O6 C21 K2 60.58(17) . . ?
O6 C21 C20 107.1(3) . . ?
C20 C21 K2 86.5(2) . . ?
O6 C22 C23 108.5(3) . . ?
O7 C23 C22 108.6(3) . . ?
O7 C24 C25 108.5(3) . . ?
O8 C25 C24 108.3(3) . . ?
O11 C26 C27 109.0(3) . . ?
O10 C27 C26 107.9(3) . . ?
O10 C28 C29 107.8(3) . . ?
O9 C29 C28 109.0(3) . . ?
O9 C30 K1 58.73(16) . . ?
O9 C30 C31 107.1(3) . . ?
C31 C30 K1 90.0(2) . . ?
O14 C31 C30 109.1(3) . . ?
O14 C32 C33 108.3(3) . . ?
O13 C33 C32 109.2(3) . . ?
O13 C34 C35 109.1(3) . . ?
O12 C35 C34 109.7(3) . . ?
O12 C36 C37 108.5(3) . . ?
O11 C37 K1 57.63(16) . . ?
O11 C37 C36 108.2(3) . . ?
C36 C37 K1 88.4(2) . . ?
C43 C38 C39 121.9(6) . . ?
C40 C39 C38 118.2(6) . . ?
C39 C40 C41 120.6(5) . . ?
C42 C41 C40 121.3(5) . . ?
C41 C42 C43 117.1(5) . . ?
C41 C42 C44 122.3(5) . . ?
C43 C42 C44 120.6(5) . . ?
C38 C43 C42 120.7(5) . . ?
C47 C46 C45 120.7(3) . . ?
C47 C46 C51 118.5(4) . . ?
C51 C46 C45 120.8(4) . . ?
C46 C47 C48 120.3(4) . . ?
C49 C48 C47 120.6(4) . . ?
C48 C49 C50 119.3(4) . . ?
C49 C50 C51 120.7(4) . . ?
C50 C51 C46 120.5(4) . . ?

loop_
_geom_bond_atom_site_label_1
_geom_bond_atom_site_label_2
_geom_bond_distance
_geom_bond_site_symmetry_2
_geom_bond_publ_flag
K1 K2 3.9552(9) . ?
K1 O1 2.629(2) . ?
K1 O2 2.635(2) . ?
K1 O9 3.035(3) . ?
K1 O10 2.763(2) . ?
K1 O11 3.011(3) . ?
K1 O12 2.874(3) . ?
K1 O13 3.165(2) . ?
K1 O14 2.940(3) . ?
K1 C30 3.520(4) . ?
K1 C37 3.524(4) . ?
K2 O1 2.696(3) . ?
K2 O2 2.693(3) . ?
K2 O3 2.814(3) . ?
K2 O4 3.015(3) . ?
K2 O5 2.788(3) . ?
K2 O6 3.082(3) . ?
K2 O7 2.872(2) . ?
K2 O8 3.004(3) . ?
K2 C1 3.092(3) . ?
K2 C10 3.266(3) . ?
K2 C13 3.095(4) . ?
K2 C14 3.518(4) . ?
O1 C1 1.294(4) . ?
O2 C13 1.296(4) . ?
O3 C15 1.411(5) . ?
O3 C16 1.414(5) . ?
O4 C17 1.422(5) . ?
O4 C18 1.420(5) . ?
O5 C19 1.419(5) . ?
O5 C20 1.416(5) . ?
O6 C21 1.424(5) . ?
O6 C22 1.419(5) . ?
O7 C23 1.432(5) . ?
O7 C24 1.422(5) . ?
O8 C14 1.422(5) . ?
O8 C25 1.421(5) . ?
O9 C29 1.422(5) . ?
O9 C30 1.425(4) . ?
O10 C27 1.415(4) . ?
O10 C28 1.424(4) . ?
O11 C26 1.420(5) . ?
O11 C37 1.429(4) . ?
O12 C35 1.416(5) . ?
O12 C36 1.427(5) . ?
O13 C33 1.418(5) . ?
O13 C34 1.419(5) . ?
O14 C31 1.428(5) . ?
O14 C32 1.418(5) . ?
C1 C2 1.411(5) . ?
C1 C10 1.463(5) . ?
C2 C3 1.398(5) . ?
C3 C4 1.366(6) . ?
C4 C5 1.486(5) . ?
C4 C9 1.433(5) . ?
C5 C6 1.407(7) . ?
C6 C7 1.394(7) . ?
C7 C8 1.489(5) . ?
C8 C9 1.429(5) . ?
C8 C11 1.370(6) . ?
C9 C10 1.445(4) . ?
C10 C13 1.467(5) . ?
C11 C12 1.394(5) . ?
C12 C13 1.412(5) . ?
C14 C15 1.500(6) . ?
C16 C17 1.487(6) . ?
C18 C19 1.494(6) . ?
C20 C21 1.497(6) . ?
C22 C23 1.494(6) . ?
C24 C25 1.504(6) . ?
C26 C27 1.493(5) . ?
C28 C29 1.496(5) . ?
C30 C31 1.501(6) . ?
C32 C33 1.489(6) . ?
C34 C35 1.500(6) . ?
C36 C37 1.505(5) . ?
C38 C39 1.398(9) . ?
C38 C43 1.343(8) . ?
C39 C40 1.362(8) . ?
C40 C41 1.398(7) . ?
C41 C42 1.378(7) . ?
C42 C43 1.420(7) . ?
C42 C44 1.451(7) . ?
C45 C46 1.495(5) . ?
C46 C47 1.383(5) . ?
C46 C51 1.397(5) . ?
C47 C48 1.391(6) . ?
C48 C49 1.374(7) . ?
C49 C50 1.375(7) . ?
C50 C51 1.378(6) . ?

loop_
_twin_individual_id
_twin_individual_mass_fraction_refined
1 0.5
2 0.5
